data_4314185
loop_
_publ_author_name
'Cheng-Yong Su'
'Andrea M. Goforth'
'Mark D. Smith'
'Hans-Conrad zur Loye'

_publ_section_title
;
 Formation of Dinuclear, Macrocyclic, and Chain Structures from HgI2 and a
 Semirigid Benzimidazole-Based Bridging Ligand: An Example of Ring-Opening
 Supramolecular Isomerism
;
_journal_name_full 'Inorganic Chemistry'
_journal_page_first 5685
_journal_page_last 5692
_journal_paper_doi 10.1021/ic034388l
_journal_volume 42
_journal_year 2003
_chemical_formula_sum 'C25 H24 Hg2 I4 N4'
_chemical_formula_weight 1289.26
_chemical_name_systematic
; 
 ? 
;
_space_group_IT_number 11
_symmetry_cell_setting monoclinic
_symmetry_space_group_name_Hall '-P 2yb'
_symmetry_space_group_name_H-M 'P 1 21/m 1'
_atom_sites_solution_hydrogens geom
_atom_sites_solution_primary direct
_atom_sites_solution_secondary difmap
_audit_creation_method SHELXL-97
_cell_angle_alpha 90.00
_cell_angle_beta 90.910(2)
_cell_angle_gamma 90.00
_cell_formula_units_Z 2
_cell_length_a 8.0385(8)
_cell_length_b 19.1301(18)
_cell_length_c 9.8324(9)
_cell_measurement_reflns_used 9135
_cell_measurement_temperature 150.0(2)
_cell_measurement_theta_max 26.406
_cell_measurement_theta_min 2.329
_cell_volume 1511.8(2)
_computing_cell_refinement 'SAINT+ NT V6.02a (Bruker, 1998)'
_computing_data_collection 'SMART NT V5.625 (Bruker, 1998)'
_computing_data_reduction 'SAINT+ NT V6.02a'
_computing_molecular_graphics 'SHELXTL V5.1 (Sheldrick, 1997)'
_computing_publication_material 'SHELXTL V5.1'
_computing_structure_refinement 'SHELXL-97 (Sheldrick, 1997)'
_computing_structure_solution 'SHELXS-97 (Sheldrick, 1990)'
_diffrn_ambient_temperature 150.0(2)
_diffrn_measured_fraction_theta_full 0.997
_diffrn_measured_fraction_theta_max 0.997
_diffrn_measurement_device_type 'Bruker SMART APEX CCD diffractometer'
_diffrn_measurement_method 'omega scans'
_diffrn_radiation_monochromator graphite
_diffrn_radiation_source 'sealed tube'
_diffrn_radiation_type MoK\a
_diffrn_radiation_wavelength 0.71073
_diffrn_reflns_av_R_equivalents 0.0410
_diffrn_reflns_av_sigmaI/netI 0.0372
_diffrn_reflns_limit_h_max 10
_diffrn_reflns_limit_h_min -10
_diffrn_reflns_limit_k_max 23
_diffrn_reflns_limit_k_min -23
_diffrn_reflns_limit_l_max 12
_diffrn_reflns_limit_l_min -12
_diffrn_reflns_number 11981
_diffrn_reflns_theta_full 26.43
_diffrn_reflns_theta_max 26.43
_diffrn_reflns_theta_min 2.07
_diffrn_standards_decay_% <1
_exptl_absorpt_coefficient_mu 14.248
_exptl_absorpt_correction_T_max 0.2603
_exptl_absorpt_correction_T_min 0.1303
_exptl_absorpt_correction_type multi-scan
_exptl_absorpt_process_details '(SADABS, Bruker, 1998)'
_exptl_crystal_colour colorless
_exptl_crystal_density_diffrn 2.832
_exptl_crystal_density_method 'not measured'
_exptl_crystal_description plate
_exptl_crystal_F_000 1148
_exptl_crystal_size_max 0.26
_exptl_crystal_size_mid 0.24
_exptl_crystal_size_min 0.08
_refine_diff_density_max 2.307
_refine_diff_density_min -1.044
_refine_diff_density_rms 0.197
_refine_ls_extinction_coef 0.00056(9)
_refine_ls_extinction_expression Fc^*^=kFc[1+0.001xFc^2^\l^3^/sin(2\q)]^-1/4^
_refine_ls_extinction_method SHELXL
_refine_ls_goodness_of_fit_ref 1.003
_refine_ls_hydrogen_treatment constr
_refine_ls_matrix_type full
_refine_ls_number_parameters 168
_refine_ls_number_reflns 3194
_refine_ls_number_restraints 0
_refine_ls_restrained_S_all 1.003
_refine_ls_R_factor_all 0.0333
_refine_ls_R_factor_gt 0.0296
_refine_ls_shift/su_max 0.001
_refine_ls_shift/su_mean 0.000
_refine_ls_structure_factor_coef Fsqd
_refine_ls_weighting_details 'calc w=1/[\s^2^(Fo^2^)+(0.0361P)^2^+0.0000P] where P=(Fo^2^+2Fc^2^)/3'
_refine_ls_weighting_scheme calc
_refine_ls_wR_factor_gt 0.0696
_refine_ls_wR_factor_ref 0.0706
_reflns_number_gt 2797
_reflns_number_total 3194
_reflns_threshold_expression >2sigma(I)
_cod_data_source_file ic034388lsi20030709_115411_2.cif
_cod_data_source_block compd1
_cod_depositor_comments
;
The following automatic conversions were performed:

'_symmetry_cell_setting' value 'Monoclinic' changed to 'monoclinic'
according to the built-in table from CIF Core dictionary named
'cif_core.dic' version 2.4.1 from 2010-06-29.

Automatic conversion script
Id: cif_fix_values 1646 2011-03-28 12:23:43Z adriana 
;
_cod_database_code 4314185

loop_
_symmetry_equiv_pos_as_xyz
'x, y, z'
'-x, y+1/2, -z'
'-x, -y, -z'
'x, -y-1/2, z'

loop_
_atom_site_label
_atom_site_type_symbol
_atom_site_fract_x
_atom_site_fract_y
_atom_site_fract_z
_atom_site_U_iso_or_equiv
_atom_site_adp_type
_atom_site_occupancy
_atom_site_symmetry_multiplicity
_atom_site_calc_flag
_atom_site_refinement_flags
_atom_site_disorder_assembly
_atom_site_disorder_group
Hg Hg 0.32723(3) 0.652586(14) 0.69362(2) 0.03397(10) Uani 1 1 d . . .
I1 I 0.20207(5) 0.58119(2) 0.89737(4) 0.03199(13) Uani 1 1 d . . .
I2 I 0.08509(7) 0.7500 0.58263(6) 0.03480(16) Uani 1 2 d S . .
I3 I 0.58964(7) 0.7500 0.73818(6) 0.03260(16) Uani 1 2 d S . .
C1 C 0.5092(7) 0.6348(3) 0.4084(6) 0.0267(13) Uani 1 1 d . . .
H1 H 0.5726 0.6757 0.4264 0.032 Uiso 1 1 calc R . .
C2 C 0.3399(7) 0.5471(3) 0.4319(6) 0.0239(12) Uani 1 1 d . . .
C3 C 0.2253(7) 0.4983(3) 0.4786(7) 0.0300(14) Uani 1 1 d . . .
H3 H 0.1801 0.5012 0.5671 0.036 Uiso 1 1 calc R . .
C4 C 0.1813(7) 0.4458(3) 0.3896(7) 0.0330(15) Uani 1 1 d . . .
H4 H 0.1033 0.4116 0.4177 0.040 Uiso 1 1 calc R . .
C5 C 0.2466(8) 0.4409(3) 0.2602(7) 0.0319(14) Uani 1 1 d . . .
H5 H 0.2129 0.4034 0.2028 0.038 Uiso 1 1 calc R . .
C6 C 0.3601(7) 0.4895(3) 0.2123(6) 0.0263(13) Uani 1 1 d . . .
H6 H 0.4044 0.4865 0.1235 0.032 Uiso 1 1 calc R . .
C7 C 0.4050(7) 0.5427(3) 0.3014(6) 0.0234(12) Uani 1 1 d . . .
C8 C 0.6035(8) 0.6182(3) 0.1656(6) 0.0302(14) Uani 1 1 d . . .
H8A H 0.5241 0.6212 0.0878 0.036 Uiso 1 1 calc R . .
H8B H 0.6846 0.5808 0.1454 0.036 Uiso 1 1 calc R . .
C9 C 0.6940(7) 0.6865(3) 0.1802(6) 0.0226(12) Uani 1 1 d . . .
C10 C 0.8657(7) 0.6870(3) 0.2104(6) 0.0258(13) Uani 1 1 d . . .
C11 C 0.9468(10) 0.7500 0.2219(9) 0.0289(19) Uani 1 2 d S . .
H11 H 1.0636 0.7500 0.2386 0.035 Uiso 1 2 calc SR . .
C12 C 0.6071(10) 0.7500 0.1649(8) 0.0232(17) Uani 1 2 d S . .
C13 C 0.9615(8) 0.6200(4) 0.2341(7) 0.0373(16) Uani 1 1 d . . .
H13A H 1.0794 0.6308 0.2496 0.056 Uiso 1 1 calc R . .
H13B H 0.9494 0.5897 0.1541 0.056 Uiso 1 1 calc R . .
H13C H 0.9177 0.5959 0.3140 0.056 Uiso 1 1 calc R . .
C14 C 0.4228(10) 0.7500 0.1357(9) 0.031(2) Uani 1 2 d S . .
H14A H 0.3965 0.7500 0.0380 0.046 Uiso 1 2 d SR . .
H14B H 0.3671 0.7090 0.1737 0.046 Uiso 1 1 d R . .
N1 N 0.4082(6) 0.6059(3) 0.4972(5) 0.0258(11) Uani 1 1 d . . .
N2 N 0.5123(6) 0.5995(3) 0.2891(5) 0.0246(11) Uani 1 1 d . . .

loop_
_atom_site_aniso_label
_atom_site_aniso_U_11
_atom_site_aniso_U_22
_atom_site_aniso_U_33
_atom_site_aniso_U_23
_atom_site_aniso_U_13
_atom_site_aniso_U_12
Hg 0.04644(18) 0.03420(17) 0.02153(15) 0.00084(10) 0.00828(11) -0.00315(11)
I1 0.0347(2) 0.0404(3) 0.0210(2) 0.00586(17) 0.00235(16) -0.00120(18)
I2 0.0327(3) 0.0347(3) 0.0366(4) 0.000 -0.0100(2) 0.000
I3 0.0280(3) 0.0331(3) 0.0366(4) 0.000 -0.0027(2) 0.000
C1 0.032(3) 0.027(3) 0.022(3) -0.002(2) 0.001(2) -0.003(3)
C2 0.024(3) 0.024(3) 0.024(3) 0.004(2) 0.001(2) 0.005(2)
C3 0.030(3) 0.030(3) 0.029(4) 0.005(3) 0.005(3) 0.004(3)
C4 0.028(3) 0.030(4) 0.041(4) 0.010(3) 0.001(3) -0.002(3)
C5 0.033(3) 0.028(3) 0.035(4) 0.000(3) -0.004(3) -0.003(3)
C6 0.028(3) 0.029(3) 0.022(3) 0.001(2) -0.003(2) 0.004(2)
C7 0.024(3) 0.025(3) 0.021(3) 0.003(2) 0.000(2) 0.005(2)
C8 0.034(3) 0.037(4) 0.020(3) 0.001(3) 0.009(3) 0.001(3)
C9 0.030(3) 0.025(3) 0.012(3) 0.001(2) 0.006(2) -0.002(2)
C10 0.029(3) 0.031(3) 0.017(3) 0.002(2) 0.006(2) 0.005(3)
C11 0.024(4) 0.041(5) 0.022(5) 0.000 0.002(3) 0.000
C12 0.027(4) 0.028(4) 0.015(4) 0.000 0.002(3) 0.000
C13 0.035(4) 0.044(4) 0.033(4) 0.005(3) 0.007(3) 0.009(3)
C14 0.027(4) 0.033(5) 0.033(5) 0.000 -0.002(4) 0.000
N1 0.030(3) 0.023(3) 0.025(3) -0.001(2) 0.006(2) 0.000(2)
N2 0.030(3) 0.026(3) 0.017(3) -0.001(2) 0.002(2) -0.001(2)

loop_
_atom_type_symbol
_atom_type_description
_atom_type_scat_dispersion_real
_atom_type_scat_dispersion_imag
_atom_type_scat_source
C C 0.0033 0.0016 'International Tables Vol C Tables 4.2.6.8 and 6.1.1.4'
H H 0.0000 0.0000 'International Tables Vol C Tables 4.2.6.8 and 6.1.1.4'
N N 0.0061 0.0033 'International Tables Vol C Tables 4.2.6.8 and 6.1.1.4'
I I -0.4742 1.8119 'International Tables Vol C Tables 4.2.6.8 and 6.1.1.4'
Hg Hg -2.3894 9.2266 'International Tables Vol C Tables 4.2.6.8 and 6.1.1.4'

loop_
_geom_angle_atom_site_label_1
_geom_angle_atom_site_label_2
_geom_angle_atom_site_label_3
_geom_angle
_geom_angle_site_symmetry_1
_geom_angle_site_symmetry_3
_geom_angle_publ_flag
N1 Hg I1 124.72(13) . . ?
N1 Hg I3 99.77(12) . . ?
I1 Hg I3 120.891(18) . . ?
N1 Hg I2 97.74(13) . . ?
I1 Hg I2 110.935(18) . . ?
I3 Hg I2 97.404(15) . . ?
Hg I2 Hg 80.116(19) 4_575 . ?
Hg I3 Hg 81.899(19) . 4_575 ?
N1 C1 N2 112.6(5) . . ?
C3 C2 C7 121.5(6) . . ?
C3 C2 N1 129.9(6) . . ?
C7 C2 N1 108.6(5) . . ?
C4 C3 C2 116.3(6) . . ?
C3 C4 C5 122.4(6) . . ?
C4 C5 C6 121.7(6) . . ?
C7 C6 C5 116.3(6) . . ?
C6 C7 N2 132.2(5) . . ?
C6 C7 C2 121.8(5) . . ?
N2 C7 C2 105.9(5) . . ?
N2 C8 C9 112.3(5) . . ?
C10 C9 C12 120.0(6) . . ?
C10 C9 C8 119.9(5) . . ?
C12 C9 C8 120.1(5) . . ?
C11 C10 C9 119.0(6) . . ?
C11 C10 C13 119.4(6) . . ?
C9 C10 C13 121.5(6) . . ?
C10 C11 C10 122.6(8) 4_575 . ?
C9 C12 C9 119.2(7) 4_575 . ?
C9 C12 C14 120.4(4) 4_575 . ?
C9 C12 C14 120.4(4) . . ?
C1 N1 C2 105.8(5) . . ?
C1 N1 Hg 126.4(4) . . ?
C2 N1 Hg 126.8(4) . . ?
C1 N2 C7 107.0(5) . . ?
C1 N2 C8 127.6(5) . . ?
C7 N2 C8 125.3(5) . . ?

loop_
_geom_bond_atom_site_label_1
_geom_bond_atom_site_label_2
_geom_bond_distance
_geom_bond_site_symmetry_2
_geom_bond_publ_flag
Hg N1 2.234(5) . ?
Hg I1 2.6372(5) . ?
Hg I3 2.8434(5) . ?
Hg I2 2.8957(5) . ?
I2 Hg 2.8957(5) 4_575 ?
I3 Hg 2.8434(5) 4_575 ?
C1 N1 1.322(8) . ?
C1 N2 1.354(7) . ?
C2 C3 1.394(8) . ?
C2 C7 1.395(8) . ?
C2 N1 1.403(7) . ?
C3 C4 1.374(9) . ?
C4 C5 1.387(9) . ?
C5 C6 1.390(8) . ?
C6 C7 1.386(8) . ?
C7 N2 1.395(7) . ?
C8 N2 1.472(7) . ?
C8 C9 1.502(9) . ?
C9 C10 1.407(8) . ?
C9 C12 1.408(7) . ?
C10 C11 1.375(7) . ?
C10 C13 1.512(9) . ?
C11 C10 1.375(7) 4_575 ?
C12 C9 1.408(7) 4_575 ?
C12 C14 1.504(11) . ?

loop_
_geom_torsion_atom_site_label_1
_geom_torsion_atom_site_label_2
_geom_torsion_atom_site_label_3
_geom_torsion_atom_site_label_4
_geom_torsion
_geom_torsion_site_symmetry_1
_geom_torsion_site_symmetry_2
_geom_torsion_site_symmetry_3
_geom_torsion_site_symmetry_4
_geom_torsion_publ_flag
N1 Hg I2 Hg -114.38(12) . . . 4_575 ?
I1 Hg I2 Hg 113.752(16) . . . 4_575 ?
I3 Hg I2 Hg -13.41(2) . . . 4_575 ?
N1 Hg I3 Hg 112.80(13) . . . 4_575 ?
I1 Hg I3 Hg -106.252(17) . . . 4_575 ?
I2 Hg I3 Hg 13.59(2) . . . 4_575 ?
C7 C2 C3 C4 0.4(8) . . . . ?
N1 C2 C3 C4 179.7(6) . . . . ?
C2 C3 C4 C5 0.1(9) . . . . ?
C3 C4 C5 C6 -0.6(9) . . . . ?
C4 C5 C6 C7 0.5(9) . . . . ?
C5 C6 C7 N2 -179.6(6) . . . . ?
C5 C6 C7 C2 0.0(8) . . . . ?
C3 C2 C7 C6 -0.4(8) . . . . ?
N1 C2 C7 C6 -179.9(5) . . . . ?
C3 C2 C7 N2 179.3(5) . . . . ?
N1 C2 C7 N2 -0.2(6) . . . . ?
N2 C8 C9 C10 100.0(6) . . . . ?
N2 C8 C9 C12 -79.6(7) . . . . ?
C12 C9 C10 C11 -1.2(9) . . . . ?
C8 C9 C10 C11 179.3(6) . . . . ?
C12 C9 C10 C13 177.1(6) . . . . ?
C8 C9 C10 C13 -2.5(8) . . . . ?
C9 C10 C11 C10 2.5(12) . . . 4_575 ?
C13 C10 C11 C10 -175.7(6) . . . 4_575 ?
C10 C9 C12 C9 -0.1(11) . . . 4_575 ?
C8 C9 C12 C9 179.4(4) . . . 4_575 ?
C10 C9 C12 C14 -178.7(6) . . . . ?
C8 C9 C12 C14 0.9(10) . . . . ?
N2 C1 N1 C2 0.2(7) . . . . ?
N2 C1 N1 Hg -169.3(4) . . . . ?
C3 C2 N1 C1 -179.5(6) . . . . ?
C7 C2 N1 C1 0.0(6) . . . . ?
C3 C2 N1 Hg -10.0(8) . . . . ?
C7 C2 N1 Hg 169.5(4) . . . . ?
I1 Hg N1 C1 -161.0(4) . . . . ?
I3 Hg N1 C1 -22.1(5) . . . . ?
I2 Hg N1 C1 76.8(5) . . . . ?
I1 Hg N1 C2 31.6(5) . . . . ?
I3 Hg N1 C2 170.5(4) . . . . ?
I2 Hg N1 C2 -90.6(4) . . . . ?
N1 C1 N2 C7 -0.4(7) . . . . ?
N1 C1 N2 C8 176.8(5) . . . . ?
C6 C7 N2 C1 -180.0(6) . . . . ?
C2 C7 N2 C1 0.3(6) . . . . ?
C6 C7 N2 C8 2.8(10) . . . . ?
C2 C7 N2 C8 -176.9(5) . . . . ?
C9 C8 N2 C1 -2.9(8) . . . . ?
C9 C8 N2 C7 173.8(5) . . . . ?
